data_7029059
loop_
_publ_author_name
'Li, Qipeng'
'Qian, Jinjie'
'Tian, Chongbin'
'Lin, Ping'
'He, Zhangzhen'
'Wang, Ning'
'Shen, Jinni'
'Zhang, Huabin'
'Chu, Tao'
'Yuan, Daqiang'
'Yang, Yi'
'Xue, Liping'
'Du, Shaowu'

_publ_section_title
;
 Butterfly-like enantiomerically homochiral {Co(II)6Co(III)4} clusters
 exhibiting both slow magnetic relaxation and ferroelectric property.
;
_journal_issue 8
_journal_name_full 'Dalton transactions (Cambridge, England : 2003)'
_journal_page_first 3238
_journal_page_last 3243
_journal_paper_doi 10.1039/c3dt53214c
_journal_volume 43
_journal_year 2014
_chemical_formula_moiety 'C92.5 H109 Co10 N12 O22, 4(Cl O4), 3.5 (H2 O)'
_chemical_formula_sum 'C92.5 H116 Cl4 Co10 N12 O41.5'
_chemical_formula_weight 2791.07
_chemical_name_systematic
; 
 ? 
;
_space_group_IT_number 4
_symmetry_cell_setting monoclinic
_symmetry_space_group_name_Hall 'P 2yb'
_symmetry_space_group_name_H-M 'P 1 21 1'
_atom_sites_solution_hydrogens geom
_atom_sites_solution_primary direct
_atom_sites_solution_secondary difmap
_audit_creation_method SHELXL-97
_cell_angle_alpha 90.00
_cell_angle_beta 107.686(7)
_cell_angle_gamma 90.00
_cell_formula_units_Z 2
_cell_length_a 15.033(7)
_cell_length_b 25.599(11)
_cell_length_c 15.034(7)
_cell_measurement_reflns_used 16717
_cell_measurement_temperature 293(2)
_cell_measurement_theta_max 27.4816
_cell_measurement_theta_min 2.7666
_cell_volume 5512(4)
_computing_structure_refinement 'SHELXL-97 (Sheldrick, 1997)'
_computing_structure_solution 'SHELXS-97 (Sheldrick, 1990)'
_diffrn_ambient_temperature 293(2)
_diffrn_detector_area_resol_mean 28.5714
_diffrn_measured_fraction_theta_full 0.996
_diffrn_measured_fraction_theta_max 0.996
_diffrn_measurement_method CCD_Profile_fitting
_diffrn_radiation_monochromator graphite
_diffrn_radiation_source 'fine-focus sealed tube'
_diffrn_radiation_type MoK\a
_diffrn_radiation_wavelength 0.71073
_diffrn_reflns_av_R_equivalents 0.0362
_diffrn_reflns_av_sigmaI/netI 0.0627
_diffrn_reflns_limit_h_max 19
_diffrn_reflns_limit_h_min -19
_diffrn_reflns_limit_k_max 32
_diffrn_reflns_limit_k_min -33
_diffrn_reflns_limit_l_max 19
_diffrn_reflns_limit_l_min -19
_diffrn_reflns_number 44192
_diffrn_reflns_theta_full 27.48
_diffrn_reflns_theta_max 27.48
_diffrn_reflns_theta_min 2.30
_exptl_absorpt_coefficient_mu 1.652
_exptl_absorpt_correction_T_max 1.0000
_exptl_absorpt_correction_T_min 0.8079
_exptl_absorpt_correction_type multi-scan
_exptl_crystal_colour Red-brown
_exptl_crystal_density_diffrn 1.682
_exptl_crystal_density_method 'not measured'
_exptl_crystal_description Prism
_exptl_crystal_F_000 2850
_exptl_crystal_size_max 0.5800
_exptl_crystal_size_mid 0.3700
_exptl_crystal_size_min 0.2200
_refine_diff_density_max 0.527
_refine_diff_density_min -0.624
_refine_diff_density_rms 0.069
_refine_ls_abs_structure_details 'Flack H D (1983), Acta Cryst. A39, 876-881'
_refine_ls_abs_structure_Flack -0.004(12)
_refine_ls_extinction_method none
_refine_ls_goodness_of_fit_ref 1.006
_refine_ls_hydrogen_treatment mixed
_refine_ls_matrix_type full
_refine_ls_number_parameters 1626
_refine_ls_number_reflns 24255
_refine_ls_number_restraints 2363
_refine_ls_restrained_S_all 1.031
_refine_ls_R_factor_all 0.0641
_refine_ls_R_factor_gt 0.0541
_refine_ls_shift/su_max 0.002
_refine_ls_shift/su_mean 0.000
_refine_ls_structure_factor_coef Fsqd
_refine_ls_weighting_details 'calc w=1/[\s^2^(Fo^2^)+(0.0600P)^2^+2.0000P] where P=(Fo^2^+2Fc^2^)/3'
_refine_ls_weighting_scheme calc
_refine_ls_wR_factor_gt 0.1251
_refine_ls_wR_factor_ref 0.1353
_reflns_number_gt 20344
_reflns_number_total 24255
_reflns_threshold_expression >2sigma(I)
_cod_data_source_file c3dt53214c.txt
_cod_data_source_block S-1
_cod_depositor_comments
;
The following automatic conversions were performed:

'_exptl_absorpt_correction_type' value 'Multi-scan' changed to
'multi-scan' according to
/usr/data/users/saulius/automatic-downloads/current/RSC/lib/dictionaries/cif_core.dic
dictionary named 'cif_core.dic' version 2.4.2 from 2011-04-26.

Automatic conversion script
Id: cif_fix_values 2281 2013-09-26 08:29:07Z andrius 
;
_cod_original_sg_symbol_H-M 'P 21'
_cod_original_formula_sum 'C92.50 H116 Cl4 Co10 N12 O41.50'
_cod_database_code 7029059

loop_
_symmetry_equiv_pos_as_xyz
'x, y, z'
'-x, y+1/2, -z'

loop_
_atom_site_label
_atom_site_type_symbol
_atom_site_fract_x
_atom_site_fract_y
_atom_site_fract_z
_atom_site_U_iso_or_equiv
_atom_site_adp_type
_atom_site_occupancy
_atom_site_symmetry_multiplicity
_atom_site_calc_flag
_atom_site_refinement_flags
_atom_site_disorder_assembly
_atom_site_disorder_group
Co1 Co 0.33573(5) 0.73719(3) 0.20589(5) 0.04521(16) Uani 1 1 d . B .
Co2 Co 0.30403(5) 0.76776(3) 0.39833(5) 0.04751(17) Uani 1 1 d . B .
Co3 Co 0.21402(5) 0.65275(3) 0.08079(5) 0.04645(17) Uani 1 1 d . . .
Co4 Co 0.18443(5) 0.68178(3) 0.27636(5) 0.04628(16) Uani 1 1 d . B .
Co5 Co 0.40983(5) 0.83547(3) 0.22947(5) 0.04581(16) Uani 1 1 d . . .
Co6 Co 0.46566(6) 0.76855(3) 0.58351(5) 0.05539(19) Uani 1 1 d . . .
Co7 Co 0.52727(6) 0.80636(3) 0.42294(5) 0.05184(18) Uani 1 1 d . . .
Co8 Co 0.05312(6) 0.65886(3) -0.10436(5) 0.05406(19) Uani 1 1 d . . .
Co9 Co 0.10628(5) 0.58457(3) 0.24780(5) 0.04803(17) Uani 1 1 d . . .
Co10 Co -0.00774(5) 0.61515(3) 0.05443(5) 0.05019(17) Uani 1 1 d . . .
O1 O -0.0443(3) 0.61393(19) -0.1740(3) 0.0696(12) Uani 1 1 d . . .
O2 O 0.1662(3) 0.69759(15) -0.0460(2) 0.0530(9) Uani 1 1 d . . .
O3 O 0.6277(3) 0.85073(18) 0.5262(4) 0.0733(13) Uani 1 1 d . . .
H3B H 0.6122 0.8775 0.5625 0.088 Uiso 1 1 calc R . .
O4 O 0.4708(3) 0.77044(15) 0.2826(3) 0.0490(8) Uani 1 1 d . . .
O5 O 0.3540(3) 0.79972(15) 0.1152(3) 0.0501(9) Uani 1 1 d . . .
O6 O 0.4832(3) 0.87111(15) 0.3387(3) 0.0526(9) Uani 1 1 d . . .
O7 O 0.0991(3) 0.60673(14) -0.0054(3) 0.0484(8) Uani 1 1 d . . .
O8 O 0.3497(3) 0.67676(16) 0.1286(3) 0.0560(10) Uani 1 1 d . . .
O9 O 0.0479(3) 0.64976(15) 0.1930(3) 0.0495(8) Uani 1 1 d . . .
O10 O -0.1077(3) 0.57318(18) -0.0530(3) 0.0700(12) Uani 1 1 d . . .
H10D H -0.0911 0.5500 -0.0947 0.084 Uiso 1 1 calc R . .
O11 O 0.5572(4) 0.81788(18) 0.6485(3) 0.0707(12) Uani 1 1 d . . .
O12 O 0.3565(3) 0.72706(16) 0.5272(3) 0.0605(11) Uani 1 1 d . . .
O13 O 0.1677(3) 0.74317(17) 0.3528(3) 0.0559(9) Uani 1 1 d . B .
O14 O 0.4168(3) 0.81651(14) 0.4795(3) 0.0505(9) Uani 1 1 d . B .
O15 O 0.1623(3) 0.62142(16) 0.3601(3) 0.0536(9) Uani 1 1 d . . .
O16 O 0.0325(3) 0.54885(15) 0.1395(3) 0.0542(9) Uani 1 1 d . . .
O17 O 0.3090(3) 0.80946(15) 0.2713(2) 0.0481(8) Uani 1 1 d . . .
O18 O 0.5327(3) 0.74371(16) 0.5040(3) 0.0613(11) Uani 1 1 d . . .
O19 O 0.2063(3) 0.60756(15) 0.2014(3) 0.0485(8) Uani 1 1 d . . .
O20 O -0.0098(3) 0.68246(16) -0.0206(3) 0.0564(10) Uani 1 1 d . . .
O21 O 0.1927(3) 0.71540(15) 0.1566(2) 0.0474(8) Uani 1 1 d . . .
H21C H 0.1453 0.7423 0.1251 0.057 Uiso 1 1 calc R . .
O22 O 0.3257(3) 0.70337(14) 0.3253(2) 0.0460(8) Uani 1 1 d . . .
H22C H 0.3732 0.6768 0.3579 0.055 Uiso 0.50 1 d PR A 1
C93 C 0.4006(7) 0.6641(4) 0.3658(7) 0.044(2) Uani 0.50 1 d P B 2
H93A H 0.4608 0.6819 0.3896 0.066 Uiso 0.50 1 calc PR B 2
H93B H 0.4032 0.6390 0.3174 0.066 Uiso 0.50 1 calc PR B 2
H93C H 0.3867 0.6455 0.4170 0.066 Uiso 0.50 1 calc PR B 2
N1 N 0.1177(4) 0.6351(2) -0.1835(3) 0.0625(13) Uani 1 1 d . . .
N2 N 0.6451(4) 0.7920(2) 0.3898(4) 0.0617(13) Uani 1 1 d . . .
N3 N 0.4997(3) 0.85541(17) 0.1782(3) 0.0505(11) Uani 1 1 d . . .
N4 N 0.2803(3) 0.59649(17) 0.0275(3) 0.0503(11) Uani 1 1 d . . .
N5 N -0.1260(4) 0.6280(2) 0.0862(4) 0.0624(13) Uani 1 1 d . . .
N6 N 0.3979(5) 0.7933(2) 0.6582(3) 0.0662(14) Uani 1 1 d . . .
N7 N 0.2365(3) 0.82658(19) 0.4438(3) 0.0516(11) Uani 1 1 d . . .
N8 N 0.0152(4) 0.56640(19) 0.2991(4) 0.0561(12) Uani 1 1 d . . .
N9 N 0.3332(4) 0.8960(2) 0.1854(4) 0.0591(12) Uani 1 1 d . . .
H9A H 0.3671 0.9258 0.2064 0.071 Uiso 1 1 calc R . .
H9B H 0.3139 0.8965 0.1212 0.071 Uiso 1 1 calc R . .
N10 N 0.5307(4) 0.7140(2) 0.6677(4) 0.0677(14) Uani 1 1 d . . .
H10B H 0.5383 0.7231 0.7288 0.081 Uiso 1 1 calc R . .
H10C H 0.4983 0.6830 0.6549 0.081 Uiso 1 1 calc R . .
N11 N 0.1821(4) 0.5236(2) 0.2972(4) 0.0589(12) Uani 1 1 d . . .
H11B H 0.1752 0.5142 0.3537 0.071 Uiso 1 1 calc R . .
H11C H 0.1643 0.4960 0.2566 0.071 Uiso 1 1 calc R . .
N12 N -0.0068(4) 0.7154(2) -0.1853(4) 0.0679(14) Uani 1 1 d . . .
H12B H 0.0364 0.7333 -0.2055 0.081 Uiso 1 1 calc R . .
H12C H -0.0517 0.7024 -0.2367 0.081 Uiso 1 1 calc R . .
C1 C -0.0195(6) 0.5856(3) -0.2438(5) 0.086(2) Uani 1 1 d . . .
H1A H -0.0643 0.5938 -0.3056 0.103 Uiso 1 1 calc R . .
H1B H -0.0239 0.5477 -0.2325 0.103 Uiso 1 1 calc R . .
C2 C 0.0781(6) 0.5982(3) -0.2454(5) 0.0737(19) Uani 1 1 d . . .
C3 C 0.1260(7) 0.5778(3) -0.3017(5) 0.090(2) Uani 1 1 d . . .
H3A H 0.0989 0.5517 -0.3466 0.109 Uiso 1 1 calc R . .
C4 C 0.2136(8) 0.5963(4) -0.2913(6) 0.104(3) Uani 1 1 d . . .
H4A H 0.2485 0.5822 -0.3287 0.124 Uiso 1 1 calc R . .
C5 C 0.2521(7) 0.6347(3) -0.2282(5) 0.086(2) Uani 1 1 d . . .
H5A H 0.3128 0.6476 -0.2226 0.103 Uiso 1 1 calc R . .
C6 C 0.2023(6) 0.6544(3) -0.1729(4) 0.0673(17) Uani 1 1 d . . .
C7 C 0.2271(5) 0.6980(3) -0.1020(4) 0.0686(18) Uani 1 1 d . . .
H7A H 0.2924 0.6937 -0.0618 0.082 Uiso 1 1 calc R . .
H7B H 0.2222 0.7320 -0.1346 0.082 Uiso 1 1 calc R . .
C8 C 0.7210(6) 0.8353(4) 0.5340(7) 0.093(3) Uani 1 1 d . . .
H8A H 0.7422 0.8086 0.5835 0.111 Uiso 1 1 calc R . .
H8B H 0.7631 0.8659 0.5516 0.111 Uiso 1 1 calc R . .
C9 C 0.7252(5) 0.8135(3) 0.4423(6) 0.076(2) Uani 1 1 d . . .
C10 C 0.8023(5) 0.8139(4) 0.4107(8) 0.096(3) Uani 1 1 d . . .
H10A H 0.8583 0.8302 0.4472 0.116 Uiso 1 1 calc R . .
C11 C 0.7990(6) 0.7914(4) 0.3287(9) 0.111(4) Uani 1 1 d . . .
H11A H 0.8534 0.7902 0.3091 0.133 Uiso 1 1 calc R . .
C12 C 0.7152(5) 0.7698(3) 0.2724(7) 0.082(2) Uani 1 1 d . . .
H12A H 0.7104 0.7553 0.2130 0.099 Uiso 1 1 calc R . .
C13 C 0.6399(5) 0.7705(3) 0.3068(5) 0.0649(16) Uani 1 1 d . . .
C14 C 0.5464(4) 0.7460(2) 0.2579(5) 0.0564(14) Uani 1 1 d . . .
H14A H 0.5342 0.7487 0.1895 0.068 Uiso 1 1 calc R . .
H14B H 0.5485 0.7085 0.2741 0.068 Uiso 1 1 calc R . .
C15 C 0.4135(5) 0.7988(3) 0.0558(4) 0.0594(15) Uani 1 1 d . . .
H15A H 0.3778 0.8103 -0.0079 0.071 Uiso 1 1 calc R . .
H15B H 0.4359 0.7627 0.0519 0.071 Uiso 1 1 calc R . .
C16 C 0.4967(4) 0.8350(2) 0.0957(4) 0.0541(14) Uani 1 1 d . . .
C17 C 0.5680(5) 0.8463(3) 0.0571(5) 0.0703(18) Uani 1 1 d . . .
H17A H 0.5691 0.8319 -0.0007 0.084 Uiso 1 1 calc R . .
C18 C 0.6378(5) 0.8801(3) 0.1087(6) 0.077(2) Uani 1 1 d . . .
H18A H 0.6864 0.8894 0.0834 0.092 Uiso 1 1 calc R . .
C19 C 0.6401(5) 0.9007(3) 0.1936(5) 0.0643(16) Uani 1 1 d . . .
H19A H 0.6889 0.9235 0.2267 0.077 Uiso 1 1 calc R . .
C20 C 0.5694(4) 0.8872(2) 0.2285(5) 0.0553(14) Uani 1 1 d . . .
C21 C 0.5523(5) 0.9034(2) 0.3187(5) 0.0608(15) Uani 1 1 d . . .
H21A H 0.6114 0.9008 0.3705 0.073 Uiso 1 1 calc R . .
H21B H 0.5316 0.9402 0.3139 0.073 Uiso 1 1 calc R . .
C22 C 0.1301(4) 0.5567(2) -0.0245(4) 0.0578(15) Uani 1 1 d . . .
H22A H 0.0903 0.5445 -0.0863 0.069 Uiso 1 1 calc R . .
H22B H 0.1236 0.5315 0.0231 0.069 Uiso 1 1 calc R . .
C23 C 0.2316(4) 0.5583(2) -0.0241(4) 0.0529(13) Uani 1 1 d . . .
C24 C 0.2731(6) 0.5231(2) -0.0690(5) 0.0695(18) Uani 1 1 d . . .
H24A H 0.2376 0.4966 -0.1084 0.083 Uiso 1 1 calc R . .
C25 C 0.3684(5) 0.5278(3) -0.0546(6) 0.078(2) Uani 1 1 d . . .
H25A H 0.3995 0.5036 -0.0828 0.093 Uiso 1 1 calc R . .
C26 C 0.4178(5) 0.5673(3) 0.0002(5) 0.0683(17) Uani 1 1 d . . .
H26A H 0.4829 0.5709 0.0092 0.082 Uiso 1 1 calc R . .
C27 C 0.3722(4) 0.6016(2) 0.0420(4) 0.0548(14) Uani 1 1 d . . .
C28 C 0.4166(5) 0.6463(3) 0.1053(4) 0.0632(16) Uani 1 1 d . . .
H28A H 0.4614 0.6323 0.1631 0.076 Uiso 1 1 calc R . .
H28B H 0.4519 0.6685 0.0738 0.076 Uiso 1 1 calc R . .
C29 C -0.0258(4) 0.6747(2) 0.2178(5) 0.0600(15) Uani 1 1 d . . .
H29A H -0.0267 0.7123 0.2022 0.072 Uiso 1 1 calc R . .
H29B H -0.0141 0.6717 0.2861 0.072 Uiso 1 1 calc R . .
C30 C -0.1201(4) 0.6511(2) 0.1679(5) 0.0606(15) Uani 1 1 d . . .
C31 C -0.1974(5) 0.6537(3) 0.2001(6) 0.077(2) Uani 1 1 d . . .
H31A H -0.1936 0.6697 0.2582 0.093 Uiso 1 1 calc R . .
C32 C -0.2791(5) 0.6325(3) 0.1454(7) 0.089(2) Uani 1 1 d . . .
H32A H -0.3327 0.6338 0.1663 0.107 Uiso 1 1 calc R . .
C33 C -0.2860(5) 0.6097(3) 0.0620(7) 0.086(2) Uani 1 1 d . . .
H33A H -0.3435 0.5954 0.0243 0.103 Uiso 1 1 calc R . .
C34 C -0.2067(5) 0.6079(3) 0.0337(6) 0.0709(18) Uani 1 1 d . . .
C35 C -0.2020(5) 0.5834(3) -0.0560(5) 0.079(2) Uani 1 1 d . . .
H35A H -0.2377 0.5503 -0.0667 0.095 Uiso 1 1 calc R . .
H35B H -0.2312 0.6071 -0.1088 0.095 Uiso 1 1 calc R . .
C36 C 0.5308(6) 0.8476(3) 0.7162(5) 0.085(2) Uani 1 1 d . . .
H36A H 0.5312 0.8852 0.7012 0.102 Uiso 1 1 calc R . .
H36B H 0.5763 0.8418 0.7786 0.102 Uiso 1 1 calc R . .
C37 C 0.4346(6) 0.8318(3) 0.7176(4) 0.075(2) Uani 1 1 d . . .
C38 C 0.3814(8) 0.8521(4) 0.7718(6) 0.095(3) Uani 1 1 d . . .
H38A H 0.4055 0.8798 0.8142 0.114 Uiso 1 1 calc R . .
C39 C 0.2982(8) 0.8327(4) 0.7641(6) 0.098(3) Uani 1 1 d . . .
H39A H 0.2623 0.8471 0.8003 0.118 Uiso 1 1 calc R . .
C40 C 0.2621(7) 0.7916(4) 0.7039(5) 0.096(3) Uani 1 1 d . . .
H40A H 0.2023 0.7776 0.6988 0.115 Uiso 1 1 calc R . .
C41 C 0.3162(6) 0.7712(3) 0.6506(4) 0.0712(18) Uani 1 1 d . . .
C42 C 0.2952(6) 0.7269(3) 0.5844(5) 0.079(2) Uani 1 1 d . . .
H42A H 0.3025 0.6937 0.6196 0.095 Uiso 1 1 calc R . .
H42B H 0.2296 0.7293 0.5441 0.095 Uiso 1 1 calc R . .
C43 C 0.1005(5) 0.7726(3) 0.3740(5) 0.0632(15) Uani 1 1 d . . .
H43A H 0.0680 0.7511 0.4091 0.076 Uiso 1 1 calc R B .
H43B H 0.0538 0.7844 0.3156 0.076 Uiso 1 1 calc R . .
C44 C 0.1453(4) 0.8209(2) 0.4334(4) 0.0570(14) Uani 1 1 d . B .
C45 C 0.0997(6) 0.8560(3) 0.4742(5) 0.079(2) Uani 1 1 d . . .
H45A H 0.0351 0.8524 0.4677 0.094 Uiso 1 1 calc R B .
C46 C 0.1518(6) 0.8969(3) 0.5250(6) 0.088(2) Uani 1 1 d . B .
H46A H 0.1220 0.9211 0.5545 0.106 Uiso 1 1 calc R . .
C47 C 0.2426(5) 0.9033(3) 0.5339(5) 0.0704(18) Uani 1 1 d . . .
H47A H 0.2768 0.9319 0.5681 0.084 Uiso 1 1 calc R B .
C48 C 0.2851(5) 0.8672(2) 0.4918(4) 0.0554(14) Uani 1 1 d . B .
C49 C 0.3860(4) 0.8678(2) 0.4929(4) 0.0566(14) Uani 1 1 d . . .
H49A H 0.3928 0.8911 0.4427 0.068 Uiso 1 1 calc R B .
H49B H 0.4255 0.8819 0.5533 0.068 Uiso 1 1 calc R . .
C50 C 0.1049(4) 0.6211(3) 0.4203(4) 0.0592(15) Uani 1 1 d . . .
H50A H 0.0847 0.6572 0.4276 0.071 Uiso 1 1 calc R . .
H50B H 0.1419 0.6083 0.4827 0.071 Uiso 1 1 calc R . .
C51 C 0.0203(4) 0.5871(3) 0.3834(4) 0.0599(15) Uani 1 1 d . . .
C52 C -0.0484(5) 0.5752(3) 0.4218(5) 0.074(2) Uani 1 1 d . . .
H52A H -0.0467 0.5891 0.4809 0.089 Uiso 1 1 calc R . .
C53 C -0.1206(5) 0.5426(3) 0.3738(6) 0.081(2) Uani 1 1 d . . .
H53A H -0.1688 0.5342 0.4001 0.097 Uiso 1 1 calc R . .
C54 C -0.1229(5) 0.5224(3) 0.2881(6) 0.074(2) Uani 1 1 d . . .
H54A H -0.1725 0.5001 0.2554 0.089 Uiso 1 1 calc R . .
C55 C -0.0528(4) 0.5347(2) 0.2501(5) 0.0586(14) Uani 1 1 d . . .
C56 C -0.0364(5) 0.5168(2) 0.1602(5) 0.0640(16) Uani 1 1 d . . .
H56A H -0.0152 0.4800 0.1666 0.077 Uiso 1 1 calc R . .
H56B H -0.0955 0.5188 0.1083 0.077 Uiso 1 1 calc R . .
C57 C 0.2254(4) 0.8381(2) 0.2238(4) 0.0512(12) Uani 1 1 d . . .
H57A H 0.1785 0.8340 0.2574 0.061 Uiso 1 1 calc R . .
H57B H 0.1984 0.8245 0.1596 0.061 Uiso 1 1 calc R . .
C58 C 0.2498(4) 0.8941(3) 0.2206(4) 0.0589(15) Uani 1 1 d . . .
H58A H 0.2682 0.9085 0.2856 0.071 Uiso 1 1 calc R . .
C59 C 0.1703(6) 0.9276(3) 0.1586(6) 0.086(2) Uani 1 1 d . . .
H59A H 0.1891 0.9648 0.1650 0.103 Uiso 1 1 calc R . .
H59B H 0.1586 0.9174 0.0925 0.103 Uiso 1 1 calc R . .
C60 C 0.0813(6) 0.9211(4) 0.1847(6) 0.084(2) Uani 1 1 d . . .
C61 C 0.0110(7) 0.8889(6) 0.1282(8) 0.143(5) Uani 1 1 d . . .
H61A H 0.0170 0.8735 0.0728 0.171 Uiso 1 1 calc R . .
C62 C -0.0698(10) 0.8804(9) 0.1572(13) 0.196(8) Uani 1 1 d . . .
H62A H -0.1182 0.8576 0.1237 0.236 Uiso 1 1 calc R . .
C63 C -0.0751(10) 0.9073(8) 0.2381(13) 0.159(8) Uani 1 1 d . . .
H63A H -0.1305 0.9038 0.2556 0.191 Uiso 1 1 calc R . .
C64 C -0.0058(10) 0.9374(6) 0.2915(12) 0.155(6) Uani 1 1 d . . .
H64A H -0.0108 0.9539 0.3464 0.186 Uiso 1 1 calc R . .
C65 C 0.0719(7) 0.9433(4) 0.2633(8) 0.108(3) Uani 1 1 d . . .
H65A H 0.1218 0.9640 0.3005 0.130 Uiso 1 1 calc R . .
C66 C 0.5996(6) 0.7059(3) 0.5442(5) 0.076(2) Uani 1 1 d . . .
H66A H 0.6564 0.7119 0.5254 0.091 Uiso 1 1 calc R . .
H66B H 0.5750 0.6708 0.5226 0.091 Uiso 1 1 calc R . .
C67 C 0.6235(6) 0.7093(3) 0.6502(5) 0.079(2) Uani 1 1 d . . .
H67A H 0.6559 0.7435 0.6687 0.094 Uiso 1 1 calc R . .
C68 C 0.6897(6) 0.6671(3) 0.7072(5) 0.090(2) Uani 1 1 d . . .
H68A H 0.7511 0.6712 0.6966 0.108 Uiso 1 1 calc R . .
H68B H 0.6988 0.6737 0.7743 0.108 Uiso 1 1 calc R . .
C69 C 0.6590(7) 0.6123(3) 0.6866(6) 0.088(2) Uani 1 1 d . . .
C70 C 0.6985(8) 0.5808(4) 0.6363(7) 0.109(3) Uani 1 1 d . . .
H70A H 0.7461 0.5945 0.6135 0.131 Uiso 1 1 calc R . .
C71 C 0.6702(9) 0.5271(4) 0.6165(8) 0.118(4) Uani 1 1 d . . .
H71A H 0.6995 0.5056 0.5823 0.142 Uiso 1 1 calc R . .
C72 C 0.5989(10) 0.5073(4) 0.6485(10) 0.139(5) Uani 1 1 d . . .
H72A H 0.5764 0.4729 0.6317 0.167 Uiso 1 1 calc R . .
C73 C 0.5603(10) 0.5375(4) 0.7048(9) 0.148(5) Uani 1 1 d . . .
H73A H 0.5151 0.5235 0.7308 0.177 Uiso 1 1 calc R . .
C74 C 0.5916(8) 0.5900(4) 0.7218(7) 0.112(3) Uani 1 1 d . . .
H74A H 0.5652 0.6112 0.7591 0.134 Uiso 1 1 calc R . .
C75 C 0.2773(4) 0.5680(3) 0.2212(4) 0.0584(15) Uani 1 1 d . . .
H75A H 0.3389 0.5845 0.2301 0.070 Uiso 1 1 calc R . .
H75B H 0.2652 0.5437 0.1676 0.070 Uiso 1 1 calc R . .
C76 C 0.2791(4) 0.5376(3) 0.3086(4) 0.0615(15) Uani 1 1 d . . .
H76A H 0.3003 0.5619 0.3630 0.074 Uiso 1 1 calc R . .
C77 C 0.3463(5) 0.4909(3) 0.3271(5) 0.074(2) Uani 1 1 d . . .
H77A H 0.3508 0.4756 0.3888 0.089 Uiso 1 1 calc R . .
H77B H 0.3215 0.4638 0.2791 0.089 Uiso 1 1 calc R . .
C78 C 0.4429(6) 0.5075(4) 0.3254(6) 0.083(2) Uani 1 1 d . . .
C79 C 0.4980(7) 0.5383(6) 0.3923(7) 0.126(4) Uani 1 1 d . . .
H79A H 0.4777 0.5471 0.4443 0.151 Uiso 1 1 calc R . .
C80 C 0.5825(8) 0.5575(8) 0.3889(9) 0.167(7) Uani 1 1 d . . .
H80A H 0.6197 0.5790 0.4375 0.201 Uiso 1 1 calc R . .
C81 C 0.6095(9) 0.5457(8) 0.3189(12) 0.167(7) Uani 1 1 d . . .
H81A H 0.6680 0.5592 0.3176 0.200 Uiso 1 1 calc R . .
C82 C 0.5627(10) 0.5164(6) 0.2483(10) 0.141(5) Uani 1 1 d . . .
H82A H 0.5859 0.5086 0.1977 0.170 Uiso 1 1 calc R . .
C83 C 0.4757(7) 0.4973(4) 0.2524(7) 0.101(3) Uani 1 1 d . . .
H83A H 0.4390 0.4765 0.2023 0.121 Uiso 1 1 calc R . .
C84 C -0.0846(5) 0.7163(2) -0.0665(5) 0.0629(16) Uani 1 1 d . . .
H84A H -0.1029 0.7379 -0.0202 0.076 Uiso 1 1 calc R . .
H84B H -0.1395 0.6957 -0.1024 0.076 Uiso 1 1 calc R . .
C85 C -0.0507(5) 0.7511(2) -0.1322(4) 0.0599(14) Uani 1 1 d . . .
H85A H -0.0016 0.7752 -0.0937 0.072 Uiso 1 1 calc R . .
C86 C -0.1273(5) 0.7840(3) -0.2006(5) 0.0708(18) Uani 1 1 d . . .
H86A H -0.1037 0.7966 -0.2515 0.085 Uiso 1 1 calc R . .
H86B H -0.1821 0.7615 -0.2289 0.085 Uiso 1 1 calc R . .
C87 C -0.1577(5) 0.8298(2) -0.1562(4) 0.0581(14) Uani 1 1 d . . .
C88 C -0.1055(6) 0.8753(3) -0.1396(6) 0.079(2) Uani 1 1 d . . .
H88A H -0.0487 0.8766 -0.1548 0.095 Uiso 1 1 calc R . .
C89 C -0.1346(8) 0.9199(3) -0.1007(7) 0.106(3) Uani 1 1 d . . .
H89A H -0.0980 0.9508 -0.0905 0.127 Uiso 1 1 calc R . .
C90 C -0.2146(6) 0.9183(4) -0.0780(6) 0.089(2) Uani 1 1 d . . .
H90A H -0.2346 0.9483 -0.0521 0.107 Uiso 1 1 calc R . .
C91 C -0.2666(6) 0.8741(4) -0.0919(6) 0.094(3) Uani 1 1 d . . .
H91A H -0.3229 0.8731 -0.0756 0.113 Uiso 1 1 calc R . .
C92 C -0.2374(6) 0.8298(4) -0.1305(6) 0.089(2) Uani 1 1 d . . .
H92A H -0.2741 0.7989 -0.1390 0.106 Uiso 1 1 calc R . .
Cl1 Cl 0.1594(3) 0.46696(10) 0.52080(17) 0.1260(11) Uani 1 1 d DU . .
O23 O 0.2218(8) 0.4438(5) 0.5996(7) 0.159(5) Uani 0.665(17) 1 d PDU C 1
O24 O 0.0712(6) 0.4735(7) 0.5363(10) 0.178(5) Uani 0.665(17) 1 d PDU C 1
O25 O 0.1479(12) 0.4359(5) 0.4413(7) 0.207(6) Uani 0.665(17) 1 d PDU C 1
O26 O 0.1922(11) 0.5170(3) 0.5065(7) 0.149(5) Uani 0.665(17) 1 d PDU C 1
O23B O 0.1383(18) 0.4515(9) 0.4268(7) 0.155(6) Uani 0.335(17) 1 d PDU C 2
O24B O 0.2449(11) 0.4948(10) 0.5473(19) 0.167(8) Uani 0.335(17) 1 d PDU C 2
O25B O 0.0883(13) 0.4992(8) 0.5323(18) 0.172(8) Uani 0.335(17) 1 d PDU C 2
O26B O 0.170(2) 0.4226(6) 0.5784(15) 0.179(8) Uani 0.335(17) 1 d PDU C 2
Cl2 Cl 0.5541(2) 0.71184(9) 0.91979(16) 0.1054(8) Uani 1 1 d DU . .
O27 O 0.5955(15) 0.6686(6) 0.8915(12) 0.158(7) Uani 0.395(11) 1 d PDU D 1
O28 O 0.5718(12) 0.7571(5) 0.8746(9) 0.105(5) Uani 0.395(11) 1 d PDU D 1
O29 O 0.4553(6) 0.7046(9) 0.8916(13) 0.180(7) Uani 0.395(11) 1 d PDU D 1
O30 O 0.5867(14) 0.7183(7) 1.0166(5) 0.144(8) Uani 0.395(11) 1 d PDU D 1
O27B O 0.5145(10) 0.6625(3) 0.8933(9) 0.153(5) Uani 0.605(11) 1 d PDU D 2
O28B O 0.6425(6) 0.7128(6) 0.9019(9) 0.160(5) Uani 0.605(11) 1 d PDU D 2
O29B O 0.4983(11) 0.7519(5) 0.8710(8) 0.191(6) Uani 0.605(11) 1 d PDU D 2
O30B O 0.5709(8) 0.7186(5) 1.0167(4) 0.110(4) Uani 0.605(11) 1 d PDU D 2
Cl3 Cl 0.35505(17) 0.95798(7) 0.97474(13) 0.0853(6) Uani 1 1 d DU . .
O31 O 0.4388(5) 0.9480(4) 0.9501(6) 0.135(4) Uani 0.759(9) 1 d PDU E 1
O32 O 0.2938(6) 0.9864(3) 0.9043(6) 0.138(4) Uani 0.759(9) 1 d PDU E 1
O33 O 0.3177(6) 0.9087(2) 0.9859(5) 0.104(3) Uani 0.759(9) 1 d PDU E 1
O34 O 0.3804(7) 0.9848(3) 1.0605(5) 0.121(3) Uani 0.759(9) 1 d PDU E 1
O31B O 0.370(2) 0.9846(10) 0.8997(13) 0.151(8) Uani 0.241(9) 1 d PDU E 2
O32B O 0.2650(9) 0.9715(10) 0.9813(19) 0.130(7) Uani 0.241(9) 1 d PDU E 2
O33B O 0.3577(18) 0.9038(3) 0.963(2) 0.125(8) Uani 0.241(9) 1 d PDU E 2
O34B O 0.4224(14) 0.9725(11) 1.0591(11) 0.136(8) Uani 0.241(9) 1 d PDU E 2
Cl4 Cl -0.0448(4) 0.7174(2) 0.5635(3) 0.1106(19) Uani 0.539(6) 1 d PDU F 1
O35 O -0.0715(10) 0.7070(6) 0.4675(5) 0.136(6) Uani 0.539(6) 1 d PDU F 1
O36 O 0.0394(8) 0.6921(6) 0.6097(9) 0.196(9) Uani 0.539(6) 1 d PDU F 1
O37 O -0.1147(9) 0.6997(7) 0.6017(10) 0.193(8) Uani 0.539(6) 1 d PDU F 1
O38 O -0.0334(12) 0.7716(3) 0.5788(11) 0.192(8) Uani 0.539(6) 1 d PDU F 1
O4W O 0.0668(19) 0.8054(13) 0.738(2) 0.140(8) Uani 0.270(3) 1 d PU F 1
Cl4B Cl -0.1378(5) 0.6803(3) 0.5261(4) 0.124(3) Uani 0.461(6) 1 d PDU F 2
O35B O -0.1548(13) 0.7213(6) 0.5820(10) 0.173(9) Uani 0.461(6) 1 d PDU F 2
O36B O -0.2163(9) 0.6748(6) 0.4464(8) 0.172(8) Uani 0.461(6) 1 d PDU F 2
O37B O -0.0590(10) 0.6935(8) 0.4979(13) 0.196(10) Uani 0.461(6) 1 d PDU F 2
O38B O -0.1210(14) 0.6336(5) 0.5761(11) 0.228(11) Uani 0.461(6) 1 d PDU F 2
O5W O 0.0499(15) 0.7582(11) 0.6667(16) 0.087(7) Uani 0.230(3) 1 d PU F 2
O1W O 0.1724(4) 0.8029(2) 0.9859(4) 0.0842(14) Uani 1 1 d . . .
O2W O 0.1255(6) 0.8882(3) 0.8655(7) 0.151(3) Uani 1 1 d . . .
O3W O 0.3742(15) 0.6214(7) 0.5372(17) 0.192(9) Uani 0.50 1 d P . .
O6W O 0.0158(12) 0.8706(7) 0.6740(10) 0.133(5) Uani 0.50 1 d P . .

loop_
_atom_site_aniso_label
_atom_site_aniso_U_11
_atom_site_aniso_U_22
_atom_site_aniso_U_33
_atom_site_aniso_U_23
_atom_site_aniso_U_13
_atom_site_aniso_U_12
Co1 0.0498(4) 0.0452(4) 0.0430(3) 0.0008(3) 0.0177(3) -0.0068(3)
Co2 0.0547(4) 0.0483(4) 0.0405(3) -0.0013(3) 0.0159(3) -0.0074(3)
Co3 0.0545(4) 0.0447(4) 0.0415(3) 0.0013(3) 0.0167(3) -0.0049(3)
Co4 0.0493(4) 0.0488(4) 0.0420(3) 0.0026(3) 0.0159(3) -0.0076(3)
Co5 0.0476(4) 0.0414(4) 0.0511(4) 0.0059(3) 0.0189(3) -0.0016(3)
Co6 0.0705(5) 0.0470(4) 0.0424(4) -0.0010(3) 0.0077(4) 0.0009(4)
Co7 0.0508(4) 0.0466(4) 0.0542(4) 0.0031(3) 0.0100(4) -0.0034(3)
Co8 0.0711(5) 0.0451(4) 0.0432(4) 0.0034(3) 0.0131(4) 0.0025(4)
Co9 0.0485(4) 0.0462(4) 0.0502(4) 0.0103(3) 0.0162(3) -0.0027(3)
Co10 0.0511(4) 0.0457(4) 0.0498(4) 0.0065(3) 0.0094(4) -0.0030(3)
O1 0.077(3) 0.063(3) 0.056(2) 0.000(2) 0.001(2) 0.001(2)
O2 0.070(3) 0.049(2) 0.0416(18) 0.0042(16) 0.0184(19) -0.0061(18)
O3 0.067(3) 0.056(3) 0.085(3) -0.007(2) 0.006(3) -0.012(2)
O4 0.047(2) 0.0443(19) 0.057(2) 0.0033(18) 0.0181(18) -0.0012(16)
O5 0.050(2) 0.050(2) 0.053(2) 0.0101(17) 0.0185(18) -0.0015(17)
O6 0.057(2) 0.045(2) 0.059(2) 0.0047(18) 0.022(2) -0.0010(17)
O7 0.059(2) 0.0384(19) 0.0457(18) 0.0016(15) 0.0128(18) -0.0009(16)
O8 0.058(2) 0.056(2) 0.060(2) -0.0094(19) 0.026(2) -0.0057(19)
O9 0.047(2) 0.046(2) 0.054(2) 0.0080(17) 0.0134(18) -0.0024(16)
O10 0.071(3) 0.061(3) 0.065(3) -0.006(2) 0.001(2) -0.007(2)
O11 0.085(3) 0.059(3) 0.054(2) -0.015(2) 0.000(2) -0.001(2)
O12 0.089(3) 0.051(2) 0.0425(19) 0.0059(17) 0.021(2) -0.007(2)
O13 0.053(2) 0.062(2) 0.056(2) -0.0117(19) 0.0224(19) -0.0119(19)
O14 0.060(2) 0.043(2) 0.0475(19) 0.0008(16) 0.0138(18) 0.0011(17)
O15 0.053(2) 0.061(2) 0.049(2) 0.0080(18) 0.0189(18) -0.0035(18)
O16 0.054(2) 0.045(2) 0.060(2) 0.0083(18) 0.013(2) -0.0070(17)
O17 0.049(2) 0.051(2) 0.0460(18) 0.0093(16) 0.0165(17) 0.0020(16)
O18 0.077(3) 0.051(2) 0.053(2) 0.0075(19) 0.016(2) 0.011(2)
O19 0.048(2) 0.050(2) 0.0472(19) 0.0114(16) 0.0142(17) 0.0006(16)
O20 0.069(3) 0.046(2) 0.053(2) 0.0055(18) 0.016(2) 0.0083(19)
O21 0.049(2) 0.049(2) 0.0431(18) 0.0064(16) 0.0136(17) -0.0008(16)
O22 0.050(2) 0.046(2) 0.0410(17) 0.0037(15) 0.0119(17) -0.0045(16)
C93 0.033(5) 0.044(5) 0.048(5) 0.011(4) 0.003(4) 0.012(4)
N1 0.091(4) 0.051(3) 0.044(2) 0.002(2) 0.017(3) 0.003(3)
N2 0.047(3) 0.052(3) 0.079(4) 0.005(3) 0.009(3) -0.005(2)
N3 0.052(3) 0.040(2) 0.063(3) 0.002(2) 0.022(2) -0.003(2)
N4 0.062(3) 0.042(2) 0.051(2) 0.003(2) 0.023(2) -0.001(2)
N5 0.047(3) 0.059(3) 0.075(3) 0.013(3) 0.008(3) 0.000(2)
N6 0.090(4) 0.063(3) 0.042(2) 0.002(2) 0.016(3) 0.006(3)
N7 0.051(3) 0.058(3) 0.048(2) -0.003(2) 0.019(2) -0.003(2)
N8 0.057(3) 0.050(3) 0.064(3) 0.018(2) 0.022(3) 0.002(2)
N9 0.061(3) 0.059(3) 0.065(3) 0.018(2) 0.030(3) 0.003(2)
N10 0.086(4) 0.060(3) 0.051(3) 0.001(2) 0.012(3) 0.006(3)
N11 0.058(3) 0.054(3) 0.066(3) 0.019(2) 0.021(3) 0.004(2)
N12 0.090(4) 0.060(3) 0.053(3) 0.011(2) 0.021(3) 0.015(3)
C1 0.098(6) 0.080(5) 0.063(4) -0.023(4) 0.001(4) -0.008(4)
C2 0.100(6) 0.062(4) 0.051(3) 0.000(3) 0.009(4) 0.007(4)
C3 0.126(8) 0.083(6) 0.066(4) -0.018(4) 0.034(5) -0.006(5)
C4 0.153(10) 0.100(7) 0.071(5) -0.002(5) 0.054(6) 0.027(6)
C5 0.120(7) 0.083(5) 0.070(4) 0.001(4) 0.052(5) -0.006(5)
C6 0.096(5) 0.058(4) 0.053(3) 0.011(3) 0.031(4) 0.008(4)
C7 0.089(5) 0.064(4) 0.060(3) 0.016(3) 0.034(4) -0.003(3)
C8 0.064(5) 0.086(6) 0.114(7) -0.009(5) 0.005(5) -0.011(4)
C9 0.049(4) 0.066(4) 0.102(6) 0.004(4) 0.006(4) -0.002(3)
C10 0.047(4) 0.087(6) 0.148(9) -0.009(6) 0.019(5) -0.009(4)
C11 0.059(5) 0.090(6) 0.197(12) 0.002(7) 0.058(7) 0.004(4)
C12 0.061(4) 0.068(4) 0.126(7) 0.000(5) 0.039(5) 0.011(4)
C13 0.055(4) 0.048(3) 0.091(5) 0.010(3) 0.021(4) 0.004(3)
C14 0.053(3) 0.045(3) 0.075(4) 0.000(3) 0.025(3) 0.003(2)
C15 0.070(4) 0.064(4) 0.053(3) 0.004(3) 0.033(3) -0.003(3)
C16 0.059(3) 0.049(3) 0.062(3) 0.009(3) 0.030(3) -0.003(3)
C17 0.068(4) 0.075(4) 0.079(4) 0.007(4) 0.039(4) -0.005(3)
C18 0.066(4) 0.079(5) 0.096(5) 0.020(4) 0.042(4) -0.009(3)
C19 0.064(4) 0.049(3) 0.088(5) 0.001(3) 0.034(4) -0.010(3)
C20 0.054(3) 0.045(3) 0.070(4) 0.005(3) 0.023(3) -0.003(2)
C21 0.059(4) 0.047(3) 0.076(4) 0.000(3) 0.020(3) -0.010(3)
C22 0.069(4) 0.037(3) 0.060(3) -0.001(2) 0.008(3) 0.001(2)
C23 0.068(4) 0.042(3) 0.050(3) 0.006(2) 0.019(3) 0.005(3)
C24 0.093(5) 0.049(3) 0.068(4) -0.006(3) 0.026(4) -0.002(3)
C25 0.081(5) 0.065(4) 0.094(5) -0.022(4) 0.038(4) -0.001(3)
C26 0.065(4) 0.063(4) 0.088(5) -0.014(3) 0.040(4) 0.001(3)
C27 0.065(4) 0.050(3) 0.053(3) 0.001(3) 0.023(3) 0.002(3)
C28 0.060(4) 0.075(4) 0.065(3) -0.005(3) 0.033(3) -0.002(3)
C29 0.059(4) 0.047(3) 0.076(4) 0.005(3) 0.022(3) 0.005(3)
C30 0.053(3) 0.045(3) 0.085(4) 0.018(3) 0.023(3) 0.009(3)
C31 0.069(5) 0.070(4) 0.101(5) 0.007(4) 0.038(4) 0.009(4)
C32 0.047(4) 0.090(6) 0.127(7) 0.002(5) 0.021(4) 0.001(4)
C33 0.046(4) 0.083(5) 0.116(7) 0.006(5) 0.006(4) -0.005(3)
C34 0.054(4) 0.062(4) 0.087(5) 0.011(4) 0.007(4) -0.004(3)
C35 0.056(4) 0.072(5) 0.087(5) 0.007(4) -0.013(4) -0.012(3)
C36 0.089(6) 0.079(5) 0.069(4) -0.028(4) -0.003(4) 0.007(4)
C37 0.104(6) 0.068(4) 0.044(3) -0.010(3) 0.010(4) 0.004(4)
C38 0.132(8) 0.086(6) 0.067(4) -0.011(4) 0.031(5) 0.027(6)
C39 0.118(8) 0.121(7) 0.068(5) -0.002(5) 0.047(5) 0.036(6)
C40 0.119(7) 0.121(8) 0.060(4) 0.014(5) 0.044(5) 0.014(6)
C41 0.097(5) 0.078(4) 0.042(3) 0.011(3) 0.027(3) 0.001(4)
C42 0.108(6) 0.082(5) 0.054(3) 0.010(4) 0.036(4) -0.023(4)
C43 0.059(4) 0.068(4) 0.068(4) -0.011(3) 0.027(3) -0.011(3)
C44 0.062(4) 0.063(4) 0.052(3) -0.002(3) 0.025(3) 0.003(3)
C45 0.075(5) 0.083(5) 0.088(5) -0.012(4) 0.038(4) 0.006(4)
C46 0.110(7) 0.064(4) 0.103(6) -0.020(4) 0.052(5) 0.012(4)
C47 0.073(5) 0.058(4) 0.084(5) -0.013(3) 0.031(4) 0.003(3)
C48 0.071(4) 0.048(3) 0.048(3) -0.001(2) 0.018(3) 0.002(3)
C49 0.065(4) 0.043(3) 0.063(3) -0.003(3) 0.021(3) -0.002(3)
C50 0.054(3) 0.074(4) 0.051(3) 0.007(3) 0.018(3) -0.005(3)
C51 0.058(4) 0.068(4) 0.059(3) 0.012(3) 0.026(3) 0.003(3)
C52 0.067(4) 0.088(5) 0.077(4) 0.019(4) 0.036(4) 0.002(4)
C53 0.064(4) 0.090(5) 0.102(6) 0.016(5) 0.046(4) 0.001(4)
C54 0.054(4) 0.070(4) 0.101(5) 0.017(4) 0.027(4) -0.006(3)
C55 0.053(3) 0.050(3) 0.072(4) 0.013(3) 0.019(3) -0.003(3)
C56 0.063(4) 0.047(3) 0.080(4) 0.014(3) 0.017(4) -0.012(3)
C57 0.049(3) 0.058(3) 0.049(3) 0.012(3) 0.019(2) 0.007(2)
C58 0.057(4) 0.063(3) 0.065(3) 0.017(3) 0.030(3) 0.013(3)
C59 0.088(5) 0.097(6) 0.086(5) 0.049(4) 0.046(4) 0.042(4)
C60 0.070(5) 0.097(6) 0.095(5) 0.045(5) 0.039(5) 0.031(4)
C61 0.064(6) 0.248(17) 0.108(8) 0.027(9) 0.015(6) 0.028(8)
C62 0.076(9) 0.28(2) 0.197(16) 0.076(17) -0.007(10) 0.008(11)
C63 0.095(9) 0.219(18) 0.195(16) 0.108(14) 0.092(11) 0.063(10)
C64 0.142(11) 0.163(13) 0.205(15) 0.084(12) 0.119(12) 0.072(10)
C65 0.117(7) 0.088(6) 0.144(8) 0.028(6) 0.074(7) 0.038(5)
C66 0.082(5) 0.068(4) 0.069(4) 0.013(3) 0.010(4) 0.027(4)
C67 0.088(5) 0.065(4) 0.068(4) 0.009(3) 0.002(4) 0.018(4)
C68 0.104(6) 0.069(5) 0.077(5) 0.007(4) -0.003(4) 0.010(4)
C69 0.104(6) 0.069(5) 0.075(5) 0.006(4) 0.003(5) 0.011(4)
C70 0.150(10) 0.076(6) 0.099(6) -0.001(5) 0.035(7) 0.026(6)
C71 0.155(11) 0.074(6) 0.128(8) -0.002(6) 0.047(8) 0.018(6)
C72 0.202(14) 0.057(5) 0.175(12) -0.001(6) 0.082(11) 0.007(7)
C73 0.222(15) 0.061(5) 0.169(11) -0.006(7) 0.071(11) -0.007(7)
C74 0.156(10) 0.076(5) 0.111(7) -0.002(5) 0.050(7) 0.001(6)
C75 0.047(3) 0.073(4) 0.058(3) 0.023(3) 0.021(3) 0.012(3)
C76 0.055(3) 0.074(4) 0.058(3) 0.026(3) 0.020(3) 0.015(3)
C77 0.071(4) 0.084(5) 0.071(4) 0.029(4) 0.027(4) 0.021(4)
C78 0.068(5) 0.112(6) 0.070(4) 0.016(4) 0.023(4) 0.031(4)
C79 0.081(6) 0.214(13) 0.079(6) 0.001(8) 0.020(5) 0.031(8)
C80 0.071(7) 0.31(2) 0.120(9) -0.027(12) 0.030(7) -0.026(9)
C81 0.082(8) 0.25(2) 0.164(14) 0.005(14) 0.032(9) 0.011(10)
C82 0.134(11) 0.175(13) 0.160(11) 0.062(10) 0.112(10) 0.072(9)
C83 0.122(8) 0.088(6) 0.108(7) 0.012(5) 0.055(6) 0.028(5)
C84 0.071(4) 0.050(3) 0.066(4) 0.011(3) 0.020(3) 0.009(3)
C85 0.070(4) 0.051(3) 0.054(3) 0.010(3) 0.011(3) 0.010(3)
C86 0.087(5) 0.054(4) 0.058(3) 0.007(3) 0.003(3) 0.007(3)
C87 0.063(4) 0.055(3) 0.053(3) 0.010(3) 0.013(3) 0.005(3)
C88 0.091(5) 0.055(4) 0.100(5) 0.001(4) 0.041(5) 0.000(3)
C89 0.138(9) 0.060(5) 0.138(8) -0.008(5) 0.071(7) -0.005(5)
C90 0.095(6) 0.090(6) 0.085(5) -0.021(4) 0.029(5) 0.014(5)
C91 0.076(5) 0.126(7) 0.086(5) -0.019(5) 0.033(4) -0.002(5)
C92 0.070(5) 0.111(7) 0.081(5) -0.002(5) 0.018(4) -0.017(4)
Cl1 0.212(3) 0.0985(17) 0.0929(15) 0.0299(14) 0.085(2) 0.0644(19)
O23 0.180(10) 0.158(10) 0.129(8) 0.088(8) 0.031(8) 0.053(8)
O24 0.227(11) 0.172(11) 0.164(9) 0.008(9) 0.102(9) 0.067(9)
O25 0.329(13) 0.138(10) 0.165(10) -0.019(9) 0.089(11) 0.070(10)
O26 0.262(12) 0.086(6) 0.108(7) 0.056(6) 0.070(8) 0.039(7)
O23B 0.267(14) 0.134(13) 0.096(10) 0.048(10) 0.102(10) 0.066(12)
O24B 0.213(14) 0.126(13) 0.168(13) 0.036(12) 0.068(13) 0.028(13)
O25B 0.272(14) 0.091(11) 0.149(12) 0.011(11) 0.056(13) 0.104(11)
O26B 0.270(15) 0.117(12) 0.154(13) 0.052(11) 0.070(13) 0.065(12)
Cl2 0.165(2) 0.0862(14) 0.0848(13) 0.0086(11) 0.0678(16) 0.0091(15)
O27 0.213(14) 0.115(11) 0.127(10) -0.036(10) 0.021(11) 0.045(11)
O28 0.117(11) 0.116(10) 0.072(7) 0.039(7) 0.012(8) -0.041(8)
O29 0.162(13) 0.189(14) 0.177(12) 0.010(12) 0.033(12) -0.033(12)
O30 0.181(13) 0.147(13) 0.100(12) 0.005(12) 0.037(11) 0.031(12)
O27B 0.176(11) 0.091(8) 0.191(10) -0.021(8) 0.051(10) -0.008(8)
O28B 0.182(10) 0.173(11) 0.174(9) 0.002(9) 0.128(8) -0.038(9)
O29B 0.261(13) 0.131(10) 0.146(9) 0.054(8) 0.008(11) 0.051(10)
O30B 0.141(8) 0.139(9) 0.074(6) 0.010(6) 0.068(6) 0.029(7)
Cl3 0.1246(17) 0.0665(11) 0.0712(10) 0.0109(9) 0.0394(12) -0.0011(11)
O31 0.125(7) 0.157(8) 0.138(7) -0.006(7) 0.064(6) 0.017(6)
O32 0.134(8) 0.142(8) 0.122(7) 0.057(6) 0.013(6) 0.041(6)
O33 0.155(8) 0.072(5) 0.091(5) 0.004(4) 0.046(5) -0.036(5)
O34 0.175(9) 0.100(6) 0.098(5) -0.028(5) 0.055(6) -0.008(6)
O31B 0.173(14) 0.143(14) 0.138(13) 0.047(12) 0.048(13) -0.006(13)
O32B 0.129(13) 0.131(13) 0.136(13) 0.015(12) 0.051(12) 0.007(12)
O33B 0.150(14) 0.087(12) 0.140(14) -0.006(12) 0.046(12) 0.037(11)
O34B 0.133(14) 0.135(14) 0.124(13) -0.028(13) 0.014(13) -0.017(13)
Cl4 0.151(5) 0.113(4) 0.083(3) 0.026(3) 0.058(3) 0.036(3)
O35 0.169(12) 0.165(12) 0.083(7) 0.034(8) 0.052(8) 0.084(10)
O36 0.201(17) 0.228(19) 0.161(13) 0.098(13) 0.057(12) 0.136(14)
O37 0.237(18) 0.240(19) 0.104(10) 0.005(14) 0.056(13) 0.007(16)
O38 0.25(2) 0.103(11) 0.206(17) 0.032(12) 0.043(16) 0.010(13)
O4W 0.101(14) 0.17(2) 0.166(18) 0.053(16) 0.073(14) 0.000(15)
Cl4B 0.150(5) 0.151(5) 0.078(3) 0.024(3) 0.047(3) 0.082(4)
O35B 0.214(18) 0.187(17) 0.121(13) -0.021(12) 0.054(13) 0.110(14)
O36B 0.24(2) 0.159(16) 0.107(11) -0.001(12) 0.034(13) 0.031(15)
O37B 0.210(18) 0.209(19) 0.174(17) 0.018(17) 0.065(17) 0.038(17)
O38B 0.33(3) 0.22(2) 0.181(17) 0.107(16) 0.157(17) 0.175(19)
O5W 0.059(11) 0.124(18) 0.088(14) 0.049(12) 0.038(11) 0.013(11)
O1W 0.080(3) 0.069(3) 0.090(3) -0.001(3) 0.005(3) 0.007(3)
O2W 0.116(6) 0.145(7) 0.187(8) 0.036(6) 0.035(6) 0.003(5)
O3W 0.20(2) 0.114(13) 0.28(2) -0.065(15) 0.090(18) 0.025(12)
O6W 0.143(13) 0.161(14) 0.105(9) 0.009(10) 0.053(9) 0.010(10)

loop_
_atom_type_symbol
_atom_type_description
_atom_type_scat_dispersion_real
_atom_type_scat_dispersion_imag
_atom_type_scat_source
C C 0.0033 0.0016 'International Tables Vol C Tables 4.2.6.8 and 6.1.1.4'
H H 0.0000 0.0000 'International Tables Vol C Tables 4.2.6.8 and 6.1.1.4'
N N 0.0061 0.0033 'International Tables Vol C Tables 4.2.6.8 and 6.1.1.4'
O O 0.0106 0.0060 'International Tables Vol C Tables 4.2.6.8 and 6.1.1.4'
Co Co 0.3494 0.9721 'International Tables Vol C Tables 4.2.6.8 and 6.1.1.4'
Cl Cl 0.1484 0.1585 'International Tables Vol C Tables 4.2.6.8 and 6.1.1.4'

loop_
_geom_angle_atom_site_label_1
_geom_angle_atom_site_label_2
_geom_angle_atom_site_label_3
_geom_angle
O8 Co1 O22 103.53(16)
O8 Co1 O21 82.34(16)
O22 Co1 O21 81.85(14)
O8 Co1 O5 98.67(16)
O22 Co1 O5 157.22(15)
O21 Co1 O5 106.38(14)
O8 Co1 O4 111.54(16)
O22 Co1 O4 90.34(14)
O21 Co1 O4 165.45(14)
O5 Co1 O4 76.67(14)
O8 Co1 O17 171.37(16)
O22 Co1 O17 83.73(14)
O21 Co1 O17 94.24(15)
O5 Co1 O17 74.62(14)
O4 Co1 O17 72.62(14)
O8 Co1 Co5 133.07(12)
O22 Co1 Co5 114.40(11)
O21 Co1 Co5 128.08(11)
O5 Co1 Co5 43.82(11)
O4 Co1 Co5 45.10(10)
O17 Co1 Co5 44.46(10)
N7 Co2 O13 77.91(18)
N7 Co2 O22 160.31(17)
O13 Co2 O22 83.15(15)
N7 Co2 O12 98.08(18)
O13 Co2 O12 102.10(17)
O22 Co2 O12 91.07(15)
N7 Co2 O14 76.70(17)
O13 Co2 O14 153.96(15)
O22 Co2 O14 122.63(15)
O12 Co2 O14 75.99(15)
N7 Co2 O17 94.79(17)
O13 Co2 O17 98.77(15)
O22 Co2 O17 82.73(14)
O12 Co2 O17 157.35(16)
O14 Co2 O17 89.01(14)
O8 Co3 N4 78.26(18)
O8 Co3 O21 82.93(15)
N4 Co3 O21 160.95(18)
O8 Co3 O2 100.38(16)
N4 Co3 O2 95.74(17)
O21 Co3 O2 90.50(15)
O8 Co3 O7 154.78(15)
N4 Co3 O7 77.16(17)
O21 Co3 O7 121.85(15)
O2 Co3 O7 76.65(15)
O8 Co3 O19 99.62(15)
N4 Co3 O19 96.15(16)
O21 Co3 O19 84.03(14)
O2 Co3 O19 158.43(15)
O7 Co3 O19 88.55(14)
O13 Co4 O21 103.17(17)
O13 Co4 O15 99.41(16)
O21 Co4 O15 155.98(16)
O13 Co4 O22 83.26(15)
O21 Co4 O22 82.60(14)
O15 Co4 O22 108.28(15)
O13 Co4 O9 111.00(16)
O21 Co4 O9 87.21(14)
O15 Co4 O9 77.09(15)
O22 Co4 O9 164.14(14)
O13 Co4 O19 174.82(15)
O21 Co4 O19 81.87(14)
O15 Co4 O19 75.78(14)
O22 Co4 O19 96.33(14)
O9 Co4 O19 70.11(14)
O13 Co4 Co9 132.91(12)
O21 Co4 Co9 112.70(11)
O15 Co4 Co9 43.84(11)
O22 Co4 Co9 129.52(11)
O9 Co4 Co9 44.93(10)
O19 Co4 Co9 44.21(9)
N3 Co5 O5 86.16(19)
N3 Co5 O6 85.5(2)
O5 Co5 O6 171.10(16)
N3 Co5 N9 94.1(2)
O5 Co5 N9 91.3(2)
O6 Co5 N9 92.3(2)
N3 Co5 O17 173.5(2)
O5 Co5 O17 87.33(16)
O6 Co5 O17 100.99(16)
N9 Co5 O17 86.71(18)
N3 Co5 O4 95.49(19)
O5 Co5 O4 89.01(17)
O6 Co5 O4 88.79(17)
N9 Co5 O4 170.37(18)
O17 Co5 O4 83.69(16)
N3 Co5 Co1 121.97(15)
O5 Co5 Co1 52.32(11)
O6 Co5 Co1 131.17(12)
N9 Co5 Co1 121.28(17)
O17 Co5 Co1 52.69(12)
O4 Co5 Co1 52.36(12)
N6 Co6 O18 178.5(2)
N6 Co6 O11 84.6(2)
O18 Co6 O11 96.1(2)
N6 Co6 O12 84.4(2)
O18 Co6 O12 94.80(19)
O11 Co6 O12 168.5(2)
N6 Co6 N10 96.5(2)
O18 Co6 N10 84.9(2)
O11 Co6 N10 90.0(2)
O12 Co6 N10 94.8(2)
N6 Co6 O14 97.4(2)
O18 Co6 O14 81.29(17)
O11 Co6 O14 91.79(19)
O12 Co6 O14 86.08(17)
N10 Co6 O14 166.1(2)
N6 Co6 Co7 138.00(17)
O18 Co6 Co7 41.02(13)
O11 Co6 Co7 81.19(15)
O12 Co6 Co7 104.80(11)
N10 Co6 Co7 122.73(18)
O14 Co6 Co7 44.22(12)
O18 Co7 N2 97.4(2)
O18 Co7 O6 163.99(17)
N2 Co7 O6 97.85(19)
O18 Co7 O14 75.13(16)
N2 Co7 O14 170.46(19)
O6 Co7 O14 90.18(15)
O18 Co7 O3 95.42(19)
N2 Co7 O3 78.2(2)
O6 Co7 O3 92.48(18)
O14 Co7 O3 96.40(18)
O18 Co7 O4 100.37(16)
N2 Co7 O4 78.49(19)
O6 Co7 O4 77.95(15)
O14 Co7 O4 108.38(15)
O3 Co7 O4 153.28(18)
O18 Co7 Co6 38.37(12)
N2 Co7 Co6 130.61(16)
O6 Co7 Co6 129.19(11)
O14 Co7 Co6 40.30(10)
O3 Co7 Co6 84.82(15)
O4 Co7 Co6 120.61(10)
N1 Co8 O20 178.3(2)
N1 Co8 O1 85.1(2)
O20 Co8 O1 95.9(2)
N1 Co8 N12 94.4(2)
O20 Co8 N12 87.0(2)
O1 Co8 N12 88.4(2)
N1 Co8 O2 84.2(2)
O20 Co8 O2 94.76(18)
O1 Co8 O2 169.1(2)
N12 Co8 O2 94.6(2)
N1 Co8 O7 97.5(2)
O20 Co8 O7 81.05(16)
O1 Co8 O7 92.34(18)
N12 Co8 O7 168.1(2)
O2 Co8 O7 86.92(16)
N8 Co9 O15 86.4(2)
N8 Co9 O16 85.5(2)
O15 Co9 O16 171.16(17)
N8 Co9 O19 175.6(2)
O15 Co9 O19 89.20(16)
O16 Co9 O19 98.79(17)
N8 Co9 N11 93.6(2)
O15 Co9 N11 90.5(2)
O16 Co9 N11 93.6(2)
O19 Co9 N11 87.23(19)
N8 Co9 O9 95.59(19)
O15 Co9 O9 88.37(17)
O16 Co9 O9 88.80(17)
O19 Co9 O9 83.47(16)
N11 Co9 O9 170.64(18)
N8 Co9 Co4 120.57(17)
O15 Co9 Co4 49.62(12)
O16 Co9 Co4 133.14(12)
O19 Co9 Co4 55.52(12)
N11 Co9 Co4 119.83(16)
O9 Co9 Co4 53.31(12)
N8 Co9 Co10 101.25(17)
O15 Co9 Co10 134.71(13)
O16 Co9 Co10 44.12(12)
O19 Co9 Co10 81.29(12)
N11 Co9 Co10 132.64(17)
O9 Co9 Co10 46.71(11)
Co4 Co9 Co10 90.37(3)
N5 Co10 O20 97.27(19)
N5 Co10 O7 168.35(19)
O20 Co10 O7 74.57(15)
N5 Co10 O16 95.73(18)
O20 Co10 O16 164.91(17)
O7 Co10 O16 93.58(15)
N5 Co10 O10 78.0(2)
O20 Co10 O10 96.74(18)
O7 Co10 O10 94.53(18)
O16 Co10 O10 93.44(17)
N5 Co10 O9 79.40(19)
O20 Co10 O9 96.95(15)
O7 Co10 O9 109.46(15)
O16 Co10 O9 77.94(15)
O10 Co10 O9 154.82(17)
N5 Co10 Co9 95.69(16)
O20 Co10 Co9 131.34(12)
O7 Co10 Co9 95.95(11)
O16 Co10 Co9 39.12(11)
O10 Co10 Co9 131.85(13)
O9 Co10 Co9 40.50(10)
C1 O1 Co8 112.7(5)
C7 O2 Co8 111.8(4)
C7 O2 Co3 115.3(4)
Co8 O2 Co3 98.01(16)
C8 O3 Co7 112.0(5)
C8 O3 H3B 124.0
Co7 O3 H3B 124.0
C14 O4 Co5 125.0(3)
C14 O4 Co1 112.0(3)
Co5 O4 Co1 82.54(14)
C14 O4 Co7 108.7(3)
Co5 O4 Co7 91.84(16)
Co1 O4 Co7 133.64(17)
C15 O5 Co5 112.4(3)
C15 O5 Co1 126.6(3)
Co5 O5 Co1 83.86(14)
C21 O6 Co5 111.2(4)
C21 O6 Co7 118.2(4)
Co5 O6 Co7 97.91(17)
C22 O7 Co8 121.5(3)
C22 O7 Co10 121.6(3)
Co8 O7 Co10 96.73(17)
C22 O7 Co3 111.1(3)
Co8 O7 Co3 96.71(15)
Co10 O7 Co3 105.39(16)
C28 O8 Co1 142.4(4)
C28 O8 Co3 117.6(4)
Co1 O8 Co3 99.72(17)
C29 O9 Co9 124.1(3)
C29 O9 Co10 109.2(3)
Co9 O9 Co10 92.79(16)
C29 O9 Co4 110.4(3)
Co9 O9 Co4 81.76(14)
Co10 O9 Co4 135.36(18)
C35 O10 Co10 113.3(4)
C35 O10 H10D 123.4
Co10 O10 H10D 123.4
C36 O11 Co6 114.0(5)
C42 O12 Co6 110.8(4)
C42 O12 Co2 114.7(4)
Co6 O12 Co2 99.27(17)
C43 O13 Co4 142.3(4)
C43 O13 Co2 119.0(4)
Co4 O13 Co2 98.33(17)
C49 O14 Co6 121.8(3)
C49 O14 Co7 120.1(3)
Co6 O14 Co7 95.47(17)
C49 O14 Co2 112.3(3)
Co6 O14 Co2 97.43(16)
Co7 O14 Co2 106.32(16)
C50 O15 Co9 111.8(3)
C50 O15 Co4 128.8(4)
Co9 O15 Co4 86.54(15)
C56 O16 Co9 111.2(4)
C56 O16 Co10 120.3(4)
Co9 O16 Co10 96.77(17)
C57 O17 Co5 108.4(3)
C57 O17 Co1 117.3(3)
Co5 O17 Co1 82.85(14)
C57 O17 Co2 114.9(3)
Co5 O17 Co2 133.25(19)
Co1 O17 Co2 92.23(14)
C66 O18 Co6 114.3(4)
C66 O18 Co7 135.3(5)
Co6 O18 Co7 100.61(19)
C75 O19 Co9 108.7(3)
C75 O19 Co3 108.8(3)
Co9 O19 Co3 134.84(19)
C75 O19 Co4 134.0(4)
Co9 O19 Co4 80.27(13)
Co3 O19 Co4 91.20(14)
C84 O20 Co8 110.7(3)
C84 O20 Co10 130.9(4)
Co8 O20 Co10 99.83(18)
Co4 O21 Co3 102.90(17)
Co4 O21 Co1 97.46(15)
Co3 O21 Co1 94.99(16)
Co4 O21 H21C 119.0
Co3 O21 H21C 119.0
Co1 O21 H21C 119.0
C93 O22 Co1 113.4(4)
C93 O22 Co2 122.9(5)
Co1 O22 Co2 101.27(16)
C93 O22 Co4 121.5(5)
Co1 O22 Co4 98.08(15)
Co2 O22 Co4 95.17(16)
C93 O22 H22C 5.9
Co1 O22 H22C 119.2
Co2 O22 H22C 119.2
Co4 O22 H22C 119.2
O22 C93 H22C 11.6
O22 C93 H93A 109.5
O22 C93 H93B 109.5
H93A C93 H93B 109.5
O22 C93 H93C 109.5
H93A C93 H93C 109.5
H93B C93 H93C 109.5
C6 N1 C2 123.7(6)
C6 N1 Co8 118.1(4)
C2 N1 Co8 118.1(6)
C9 N2 C13 120.2(6)
C9 N2 Co7 118.7(5)
C13 N2 Co7 119.8(4)
C16 N3 C20 123.6(5)
C16 N3 Co5 117.7(4)
C20 N3 Co5 118.6(4)
C23 N4 C27 121.9(5)
C23 N4 Co3 120.1(4)
C27 N4 Co3 117.9(4)
C34 N5 C30 120.5(6)
C34 N5 Co10 120.6(5)
C30 N5 Co10 118.3(4)
C41 N6 C37 123.9(7)
C41 N6 Co6 118.1(5)
C37 N6 Co6 118.0(6)
C44 N7 C48 121.0(5)
C44 N7 Co2 118.4(4)
C48 N7 Co2 120.2(4)
C55 N8 C51 124.7(5)
C55 N8 Co9 117.9(4)
C51 N8 Co9 117.3(4)
C58 N9 Co5 109.2(3)
C58 N9 H9A 109.8
Co5 N9 H9A 109.8
C58 N9 H9B 109.8
Co5 N9 H9B 109.8
H9A N9 H9B 108.3
C67 N10 Co6 104.7(4)
C67 N10 H10B 110.8
Co6 N10 H10B 110.8
C67 N10 H10C 110.8
Co6 N10 H10C 110.8
H10B N10 H10C 108.9
C76 N11 Co9 107.4(4)
C76 N11 H11B 110.2
Co9 N11 H11B 110.2
C76 N11 H11C 110.2
Co9 N11 H11C 110.2
H11B N11 H11C 108.5
C85 N12 Co8 108.7(3)
C85 N12 H12B 110.0
Co8 N12 H12B 110.0
C85 N12 H12C 110.0
Co8 N12 H12C 110.0
H12B N12 H12C 108.3
O1 C1 C2 112.2(6)
O1 C1 H1A 109.2
C2 C1 H1A 109.2
O1 C1 H1B 109.2
C2 C1 H1B 109.2
H1A C1 H1B 107.9
N1 C2 C3 119.6(8)
N1 C2 C1 111.8(6)
C3 C2 C1 128.6(7)
C4 C3 C2 118.0(8)
C4 C3 H3A 121.0
C2 C3 H3A 121.0
C3 C4 C5 121.3(8)
C3 C4 H4A 119.3
C5 C4 H4A 119.3
C4 C5 C6 119.4(9)
C4 C5 H5A 120.3
C6 C5 H5A 120.3
N1 C6 C5 118.1(7)
N1 C6 C7 112.4(6)
C5 C6 C7 129.5(8)
O2 C7 C6 110.3(6)
O2 C7 H7A 109.6
C6 C7 H7A 109.6
O2 C7 H7B 109.6
C6 C7 H7B 109.6
H7A C7 H7B 108.1
O3 C8 C9 109.9(6)
O3 C8 H8A 109.7
C9 C8 H8A 109.7
O3 C8 H8B 109.7
C9 C8 H8B 109.7
H8A C8 H8B 108.2
N2 C9 C10 120.0(8)
N2 C9 C8 114.3(7)
C10 C9 C8 125.7(8)
C11 C10 C9 120.6(8)
C11 C10 H10A 119.7
C9 C10 H10A 119.7
C10 C11 C12 119.8(8)
C10 C11 H11A 120.1
C12 C11 H11A 120.1
C13 C12 C11 117.3(8)
C13 C12 H12A 121.3
C11 C12 H12A 121.3
N2 C13 C12 121.9(7)
N2 C13 C14 113.9(6)
C12 C13 C14 124.1(7)
O4 C14 C13 112.6(5)
O4 C14 H14A 109.1
C13 C14 H14A 109.1
O4 C14 H14B 109.1
C13 C14 H14B 109.1
H14A C14 H14B 107.8
O5 C15 C16 109.6(5)
O5 C15 H15A 109.8
C16 C15 H15A 109.8
O5 C15 H15B 109.8
C16 C15 H15B 109.8
H15A C15 H15B 108.2
N3 C16 C17 119.5(6)
N3 C16 C15 113.3(5)
C17 C16 C15 127.2(6)
C16 C17 C18 116.1(7)
C16 C17 H17A 122.0
C18 C17 H17A 122.0
C19 C18 C17 123.8(6)
C19 C18 H18A 118.1
C17 C18 H18A 118.1
C20 C19 C18 117.2(7)
C20 C19 H19A 121.4
C18 C19 H19A 121.4
N3 C20 C19 119.8(6)
N3 C20 C21 110.5(5)
C19 C20 C21 129.7(6)
O6 C21 C20 111.3(5)
O6 C21 H21A 109.4
C20 C21 H21A 109.4
O6 C21 H21B 109.4
C20 C21 H21B 109.4
H21A C21 H21B 108.0
O7 C22 C23 111.3(5)
O7 C22 H22A 109.4
C23 C22 H22A 109.4
O7 C22 H22B 109.4
C23 C22 H22B 109.4
H22A C22 H22B 108.0
N4 C23 C24 121.1(6)
N4 C23 C22 113.4(5)
C24 C23 C22 125.4(6)
C23 C24 C25 117.7(6)
C23 C24 H24A 121.2
C25 C24 H24A 121.2
C26 C25 C24 120.2(6)
C26 C25 H25A 119.9
C24 C25 H25A 119.9
C25 C26 C27 119.4(7)
C25 C26 H26A 120.3
C27 C26 H26A 120.3
N4 C27 C26 119.7(6)
N4 C27 C28 114.5(5)
C26 C27 C28 125.8(6)
O8 C28 C27 111.4(5)
O8 C28 H28A 109.3
C27 C28 H28A 109.3
O8 C28 H28B 109.3
C27 C28 H28B 109.3
H28A C28 H28B 108.0
O9 C29 C30 112.2(5)
O9 C29 H29A 109.2
C30 C29 H29A 109.2
O9 C29 H29B 109.2
C30 C29 H29B 109.2
H29A C29 H29B 107.9
N5 C30 C31 120.7(7)
N5 C30 C29 114.9(5)
C31 C30 C29 124.4(7)
C32 C31 C30 117.7(8)
C32 C31 H31A 121.1
C30 C31 H31A 121.1
C33 C32 C31 121.9(8)
C33 C32 H32A 119.0
C31 C32 H32A 119.0
C32 C33 C34 117.9(7)
C32 C33 H33A 121.1
C34 C33 H33A 121.1
N5 C34 C33 121.3(8)
N5 C34 C35 114.1(6)
C33 C34 C35 124.6(7)
O10 C35 C34 111.4(5)
O10 C35 H35A 109.4
C34 C35 H35A 109.4
O10 C35 H35B 109.4
C34 C35 H35B 109.4
H35A C35 H35B 108.0
O11 C36 C37 110.2(6)
O11 C36 H36A 109.6
C37 C36 H36A 109.6
O11 C36 H36B 109.6
C37 C36 H36B 109.6
H36A C36 H36B 108.1
N6 C37 C38 118.0(9)
N6 C37 C36 113.1(6)
C38 C37 C36 128.9(8)
C39 C38 C37 120.2(9)
C39 C38 H38A 119.9
C37 C38 H38A 119.9
C38 C39 C40 121.0(8)
C38 C39 H39A 119.5
C40 C39 H39A 119.5
C39 C40 C41 118.4(9)
C39 C40 H40A 120.8
C41 C40 H40A 120.8
N6 C41 C40 118.3(8)
N6 C41 C42 112.8(6)
C40 C41 C42 128.9(8)
O12 C42 C41 110.8(6)
O12 C42 H42A 109.5
C41 C42 H42A 109.5
O12 C42 H42B 109.5
C41 C42 H42B 109.5
H42A C42 H42B 108.1
O13 C43 C44 110.4(5)
O13 C43 H43A 109.6
C44 C43 H43A 109.6
O13 C43 H43B 109.6
C44 C43 H43B 109.6
H43A C43 H43B 108.1
N7 C44 C45 120.4(6)
N7 C44 C43 113.8(5)
C45 C44 C43 125.8(6)
C44 C45 C46 117.5(7)
C44 C45 H45A 121.3
C46 C45 H45A 121.3
C47 C46 C45 122.3(7)
C47 C46 H46A 118.9
C45 C46 H46A 118.9
C46 C47 C48 118.1(7)
C46 C47 H47A 121.0
C48 C47 H47A 121.0
N7 C48 C47 120.7(6)
N7 C48 C49 113.1(5)
C47 C48 C49 126.2(6)
O14 C49 C48 110.9(5)
O14 C49 H49A 109.5
C48 C49 H49A 109.5
O14 C49 H49B 109.5
C48 C49 H49B 109.5
H49A C49 H49B 108.1
O15 C50 C51 112.1(5)
O15 C50 H50A 109.2
C51 C50 H50A 109.2
O15 C50 H50B 109.2
C51 C50 H50B 109.2
H50A C50 H50B 107.9
N8 C51 C52 118.3(7)
N8 C51 C50 112.0(5)
C52 C51 C50 129.7(6)
C51 C52 C53 119.3(7)
C51 C52 H52A 120.3
C53 C52 H52A 120.3
C54 C53 C52 120.3(7)
C54 C53 H53A 119.8
C52 C53 H53A 119.8
C55 C54 C53 119.7(7)
C55 C54 H54A 120.1
C53 C54 H54A 120.1
N8 C55 C54 117.6(6)
N8 C55 C56 111.7(5)
C54 C55 C56 130.7(6)
O16 C56 C55 110.2(5)
O16 C56 H56A 109.6
C55 C56 H56A 109.6
O16 C56 H56B 109.6
C55 C56 H56B 109.6
H56A C56 H56B 108.1
O17 C57 C58 108.7(5)
O17 C57 H57A 110.0
C58 C57 H57A 110.0
O17 C57 H57B 110.0
C58 C57 H57B 110.0
H57A C57 H57B 108.3
C57 C58 N9 106.4(5)
C57 C58 C59 113.8(6)
N9 C58 C59 110.3(5)
C57 C58 H58A 108.7
N9 C58 H58A 108.7
C59 C58 H58A 108.7
C60 C59 C58 111.6(6)
C60 C59 H59A 109.3
C58 C59 H59A 109.3
C60 C59 H59B 109.3
C58 C59 H59B 109.3
H59A C59 H59B 108.0
C65 C60 C61 121.0(9)
C65 C60 C59 120.9(10)
C61 C60 C59 118.0(9)
C60 C61 C62 117.3(14)
C60 C61 H61A 121.4
C62 C61 H61A 121.4
C63 C62 C61 117.5(16)
C63 C62 H62A 121.2
C61 C62 H62A 121.2
C64 C63 C62 123.6(13)
C64 C63 H63A 118.2
C62 C63 H63A 118.2
C63 C64 C65 117.2(15)
C63 C64 H64A 121.4
C65 C64 H64A 121.4
C60 C65 C64 123.3(13)
C60 C65 H65A 118.4
C64 C65 H65A 118.4
O18 C66 C67 108.8(6)
O18 C66 H66A 109.9
C67 C66 H66A 109.9
O18 C66 H66B 109.9
C67 C66 H66B 109.9
H66A C66 H66B 108.3
N10 C67 C66 104.6(6)
N10 C67 C68 115.8(7)
C66 C67 C68 116.6(6)
N10 C67 H67A 106.3
C66 C67 H67A 106.3
C68 C67 H67A 106.3
C69 C68 C67 116.2(7)
C69 C68 H68A 108.2
C67 C68 H68A 108.2
C69 C68 H68B 108.2
C67 C68 H68B 108.2
H68A C68 H68B 107.4
C70 C69 C74 117.3(9)
C70 C69 C68 121.2(10)
C74 C69 C68 121.5(9)
C69 C70 C71 121.9(11)
C69 C70 H70A 119.1
C71 C70 H70A 119.1
C72 C71 C70 119.0(10)
C72 C71 H71A 120.5
C70 C71 H71A 120.5
C71 C72 C73 120.8(11)
C71 C72 H72A 119.6
C73 C72 H72A 119.6
C72 C73 C74 117.1(12)
C72 C73 H73A 121.5
C74 C73 H73A 121.5
C69 C74 C73 123.8(11)
C69 C74 H74A 118.1
C73 C74 H74A 118.1
O19 C75 C76 110.9(5)
O19 C75 H75A 109.5
C76 C75 H75A 109.5
O19 C75 H75B 109.5
C76 C75 H75B 109.5
H75A C75 H75B 108.0
N11 C76 C75 105.6(5)
N11 C76 C77 114.2(6)
C75 C76 C77 113.2(5)
N11 C76 H76A 107.8
C75 C76 H76A 107.8
C77 C76 H76A 107.8
C78 C77 C76 111.0(6)
C78 C77 H77A 109.4
C76 C77 H77A 109.4
C78 C77 H77B 109.4
C76 C77 H77B 109.4
H77A C77 H77B 108.0
C79 C78 C83 115.1(9)
C79 C78 C77 121.7(8)
C83 C78 C77 122.9(9)
C78 C79 C80 123.1(10)
C78 C79 H79A 118.4
C80 C79 H79A 118.4
C81 C80 C79 118.4(15)
C81 C80 H80A 120.8
C79 C80 H80A 120.8
C80 C81 C82 125.1(15)
C80 C81 H81A 117.4
C82 C81 H81A 117.4
C81 C82 C83 115.9(11)
C81 C82 H82A 122.0
C83 C82 H82A 122.0
C78 C83 C82 122.3(11)
C78 C83 H83A 118.8
C82 C83 H83A 118.8
O20 C84 C85 107.4(5)
O20 C84 H84A 110.2
C85 C84 H84A 110.2
O20 C84 H84B 110.2
C85 C84 H84B 110.2
H84A C84 H84B 108.5
N12 C85 C84 106.0(5)
N12 C85 C86 109.8(5)
C84 C85 C86 115.0(6)
N12 C85 H85A 108.6
C84 C85 H85A 108.6
C86 C85 H85A 108.6
C87 C86 C85 113.6(5)
C87 C86 H86A 108.9
C85 C86 H86A 108.9
C87 C86 H86B 108.9
C85 C86 H86B 108.9
H86A C86 H86B 107.7
C92 C87 C88 116.5(7)
C92 C87 C86 122.9(7)
C88 C87 C86 120.6(6)
C87 C88 C89 121.7(8)
C87 C88 H88A 119.1
C89 C88 H88A 119.1
C90 C89 C88 119.6(8)
C90 C89 H89A 120.2
C88 C89 H89A 120.2
C89 C90 C91 120.3(8)
C89 C90 H90A 119.9
C91 C90 H90A 119.9
C90 C91 C92 120.0(8)
C90 C91 H91A 120.0
C92 C91 H91A 120.0
C87 C92 C91 121.8(8)
C87 C92 H92A 119.1
C91 C92 H92A 119.1
O23 Cl1 O25B 119.0(14)
O23 Cl1 O25 111.0(5)
O25B Cl1 O25 122.6(15)
O23 Cl1 O23B 128.3(13)
O25B Cl1 O23B 110.0(6)
O25 Cl1 O23B 18.7(12)
O23 Cl1 O26B 38.6(11)
O25B Cl1 O26B 110.1(6)
O25 Cl1 O26B 91.7(12)
O23B Cl1 O26B 109.8(6)
O23 Cl1 O26 109.7(5)
O25B Cl1 O26 78.5(10)
O25 Cl1 O26 110.0(5)
O23B Cl1 O26 94.9(11)
O26B Cl1 O26 147.9(11)
O23 Cl1 O24B 69.9(11)
O25B Cl1 O24B 109.3(6)
O25 Cl1 O24B 112.9(14)
O23B Cl1 O24B 109.4(6)
O26B Cl1 O24B 108.2(6)
O26 Cl1 O24B 42.0(10)
O23 Cl1 O24 109.3(5)
O25B Cl1 O24 29.3(10)
O25 Cl1 O24 109.1(6)
O23B Cl1 O24 105.1(15)
O26B Cl1 O24 85.9(12)
O26 Cl1 O24 107.7(5)
O24B Cl1 O24 134.8(12)
O29B Cl2 O30 115.4(11)
O29B Cl2 O27 132.7(11)
O30 Cl2 O27 111.3(6)
O29B Cl2 O27B 112.3(6)
O30 Cl2 O27B 112.8(11)
O27 Cl2 O27B 52.4(9)
O29B Cl2 O28 46.3(7)
O30 Cl2 O28 110.3(6)
O27 Cl2 O28 109.7(6)
O27B Cl2 O28 136.9(9)
O29B Cl2 O30B 110.3(5)
O30 Cl2 O30B 9.7(12)
O27 Cl2 O30B 117.0(11)
O27B Cl2 O30B 109.3(5)
O28 Cl2 O30B 113.4(10)
O29B Cl2 O29 62.0(8)
O30 Cl2 O29 109.2(6)
O27 Cl2 O29 109.0(6)
O27B Cl2 O29 59.0(8)
O28 Cl2 O29 107.2(6)
O30B Cl2 O29 99.5(11)
O29B Cl2 O28B 109.6(5)
O30 Cl2 O28B 98.1(11)
O27 Cl2 O28B 55.4(9)
O27B Cl2 O28B 107.4(5)
O28 Cl2 O28B 64.8(8)
O30B Cl2 O28B 107.8(5)
O29 Cl2 O28B 152.5(10)
O32 Cl3 O31B 49.8(11)
O32 Cl3 O33B 117.5(13)
O31B Cl3 O33B 111.3(6)
O32 Cl3 O34 112.2(5)
O31B Cl3 O34 116.0(13)
O33B Cl3 O34 126.2(13)
O32 Cl3 O34B 132.8(13)
O31B Cl3 O34B 110.5(6)
O33B Cl3 O34B 109.6(6)
O34 Cl3 O34B 29.2(11)
O32 Cl3 O33 111.5(5)
O31B Cl3 O33 134.5(12)
O33B Cl3 O33 32.6(10)
O34 Cl3 O33 109.5(4)
O34B Cl3 O33 109.3(13)
O32 Cl3 O32B 60.1(11)
O31B Cl3 O32B 109.0(6)
O33B Cl3 O32B 108.3(6)
O34 Cl3 O32B 79.4(11)
O34B Cl3 O32B 108.0(6)
O33 Cl3 O32B 77.8(10)
O32 Cl3 O31 109.1(4)
O31B Cl3 O31 60.6(11)
O33B Cl3 O31 74.3(11)
O34 Cl3 O31 107.9(5)
O34B Cl3 O31 80.4(11)
O33 Cl3 O31 106.4(4)
O32B Cl3 O31 169.0(11)
O35 Cl4 O36 110.8(5)
O35 Cl4 O38 109.8(6)
O36 Cl4 O38 109.1(6)
O35 Cl4 O37 109.9(6)
O36 Cl4 O37 108.7(6)
O38 Cl4 O37 108.5(6)
O38B Cl4B O36B 109.8(6)
O38B Cl4B O37B 109.5(6)
O36B Cl4B O37B 109.3(6)
O38B Cl4B O35B 110.6(6)
O36B Cl4B O35B 108.9(6)
O37B Cl4B O35B 108.7(6)

loop_
_geom_bond_atom_site_label_1
_geom_bond_atom_site_label_2
_geom_bond_distance
Co1 O8 1.984(4)
Co1 O22 2.039(3)
Co1 O21 2.125(4)
Co1 O5 2.174(4)
Co1 O4 2.181(4)
Co1 O17 2.189(4)
Co1 Co5 2.7307(14)
Co2 N7 2.046(5)
Co2 O13 2.052(4)
Co2 O22 2.061(4)
Co2 O12 2.129(4)
Co2 O14 2.160(4)
Co2 O17 2.209(4)
Co3 O8 2.040(4)
Co3 N4 2.048(5)
Co3 O21 2.048(4)
Co3 O2 2.153(4)
Co3 O7 2.166(4)
Co3 O19 2.184(4)
Co4 O13 2.008(4)
Co4 O21 2.034(3)
Co4 O15 2.083(4)
Co4 O22 2.100(4)
Co4 O9 2.212(4)
Co4 O19 2.283(4)
Co4 Co9 2.7296(14)
Co5 N3 1.820(5)
Co5 O5 1.902(4)
Co5 O6 1.909(4)
Co5 N9 1.924(5)
Co5 O17 1.928(4)
Co5 O4 1.951(4)
Co6 N6 1.842(6)
Co6 O18 1.892(4)
Co6 O11 1.904(5)
Co6 O12 1.922(5)
Co6 N10 1.938(5)
Co6 O14 1.947(4)
Co6 Co7 2.9967(15)
Co7 O18 2.001(4)
Co7 N2 2.014(6)
Co7 O6 2.069(4)
Co7 O14 2.100(4)
Co7 O3 2.134(5)
Co7 O4 2.220(4)
Co8 N1 1.851(6)
Co8 O20 1.889(4)
Co8 O1 1.906(5)
Co8 N12 1.928(5)
Co8 O2 1.933(4)
Co8 O7 1.961(4)
Co9 N8 1.824(5)
Co9 O15 1.894(4)
Co9 O16 1.903(4)
Co9 O19 1.931(4)
Co9 N11 1.942(5)
Co9 O9 1.948(4)
Co9 Co10 2.9959(15)
Co10 N5 2.004(6)
Co10 O20 2.054(4)
Co10 O7 2.077(4)
Co10 O16 2.100(4)
Co10 O10 2.132(4)
Co10 O9 2.183(4)
O1 C1 1.416(9)
O2 C7 1.419(7)
O3 C8 1.427(9)
O3 H3B 0.9500
O4 C14 1.441(7)
O5 C15 1.443(6)
O6 C21 1.430(7)
O7 C22 1.422(7)
O8 C28 1.398(7)
O9 C29 1.424(7)
O10 C35 1.430(9)
O10 H10D 0.9500
O11 C36 1.420(8)
O12 C42 1.440(8)
O13 C43 1.374(8)
O14 C49 1.427(7)
O15 C50 1.428(7)
O16 C56 1.427(7)
O17 C57 1.442(7)
O18 C66 1.394(8)
O19 C75 1.436(7)
O20 C84 1.421(7)
O21 H21C 1.0000
O22 C93 1.494(9)
O22 H22C 1.0001
C93 H22C 0.5097
C93 H93A 0.9800
C93 H93B 0.9800
C93 H93C 0.9800
N1 C6 1.328(9)
N1 C2 1.334(9)
N2 C9 1.340(9)
N2 C13 1.345(9)
N3 C16 1.334(8)
N3 C20 1.360(8)
N4 C23 1.323(7)
N4 C27 1.338(8)
N5 C34 1.334(9)
N5 C30 1.341(9)
N6 C41 1.327(9)
N6 C37 1.333(9)
N7 C44 1.339(8)
N7 C48 1.348(8)
N8 C55 1.337(8)
N8 C51 1.354(8)
N9 C58 1.503(7)
N9 H9A 0.9200
N9 H9B 0.9200
N10 C67 1.501(10)
N10 H10B 0.9200
N10 H10C 0.9200
N11 C76 1.459(8)
N11 H11B 0.9200
N11 H11C 0.9200
N12 C85 1.494(8)
N12 H12B 0.9200
N12 H12C 0.9200
C1 C2 1.509(12)
C1 H1A 0.9900
C1 H1B 0.9900
C2 C3 1.370(11)
C3 C4 1.363(13)
C3 H3A 0.9500
C4 C5 1.367(13)
C4 H4A 0.9500
C5 C6 1.372(10)
C5 H5A 0.9500
C6 C7 1.510(10)
C7 H7A 0.9900
C7 H7B 0.9900
C8 C9 1.508(12)
C8 H8A 0.9900
C8 H8B 0.9900
C9 C10 1.379(11)
C10 C11 1.348(14)
C10 H10A 0.9500
C11 C12 1.400(12)
C11 H11A 0.9500
C12 C13 1.380(10)
C12 H12A 0.9500
C13 C14 1.510(9)
C14 H14A 0.9900
C14 H14B 0.9900
C15 C16 1.526(9)
C15 H15A 0.9900
C15 H15B 0.9900
C16 C17 1.395(8)
C17 C18 1.399(11)
C17 H17A 0.9500
C18 C19 1.371(10)
C18 H18A 0.9500
C19 C20 1.366(8)
C19 H19A 0.9500
C20 C21 1.512(9)
C21 H21A 0.9900
C21 H21B 0.9900
C22 C23 1.525(9)
C22 H22A 0.9900
C22 H22B 0.9900
C23 C24 1.383(8)
C24 C25 1.388(10)
C24 H24A 0.9500
C25 C26 1.371(10)
C25 H25A 0.9500
C26 C27 1.379(8)
C26 H26A 0.9500
C27 C28 1.509(9)
C28 H28A 0.9900
C28 H28B 0.9900
C29 C30 1.514(9)
C29 H29A 0.9900
C29 H29B 0.9900
C30 C31 1.389(9)
C31 C32 1.366(11)
C31 H31A 0.9500
C32 C33 1.358(12)
C32 H32A 0.9500
C33 C34 1.383(11)
C33 H33A 0.9500
C34 C35 1.507(11)
C35 H35A 0.9900
C35 H35B 0.9900
C36 C37 1.507(12)
C36 H36A 0.9900
C36 H36B 0.9900
C37 C38 1.403(11)
C38 C39 1.318(13)
C38 H38A 0.9500
C39 C40 1.386(14)
C39 H39A 0.9500
C40 C41 1.403(11)
C40 H40A 0.9500
C41 C42 1.478(10)
C42 H42A 0.9900
C42 H42B 0.9900
C43 C44 1.553(9)
C43 H43A 0.9900
C43 H43B 0.9900
C44 C45 1.383(9)
C45 C46 1.388(11)
C45 H45A 0.9500
C46 C47 1.342(11)
C46 H46A 0.9500
C47 C48 1.381(9)
C47 H47A 0.9500
C48 C49 1.512(9)
C49 H49A 0.9900
C49 H49B 0.9900
C50 C51 1.500(9)
C50 H50A 0.9900
C50 H50B 0.9900
C51 C52 1.362(9)
C52 C53 1.385(11)
C52 H52A 0.9500
C53 C54 1.380(11)
C53 H53A 0.9500
C54 C55 1.379(9)
C54 H54A 0.9500
C55 C56 1.517(9)
C56 H56A 0.9900
C56 H56B 0.9900
C57 C58 1.485(9)
C57 H57A 0.9900
C57 H57B 0.9900
C58 C59 1.535(9)
C58 H58A 1.0000
C59 C60 1.513(10)
C59 H59A 0.9900
C59 H59B 0.9900
C60 C65 1.357(13)
C60 C61 1.403(16)
C61 C62 1.427(19)
C61 H61A 0.9500
C62 C63 1.42(2)
C62 H62A 0.9500
C63 C64 1.35(2)
C63 H63A 0.9500
C64 C65 1.367(14)
C64 H64A 0.9500
C65 H65A 0.9500
C66 C67 1.525(10)
C66 H66A 0.9900
C66 H66B 0.9900
C67 C68 1.541(10)
C67 H67A 1.0000
C68 C69 1.481(11)
C68 H68A 0.9900
C68 H68B 0.9900
C69 C70 1.359(12)
C69 C74 1.398(13)
C70 C71 1.443(14)
C70 H70A 0.9500
C71 C72 1.396(15)
C71 H71A 0.9500
C72 C73 1.396(16)
C72 H72A 0.9500
C73 C74 1.423(14)
C73 H73A 0.9500
C74 H74A 0.9500
C75 C76 1.519(7)
C75 H75A 0.9900
C75 H75B 0.9900
C76 C77 1.535(9)
C76 H76A 1.0000
C77 C78 1.521(11)
C77 H77A 0.9900
C77 H77B 0.9900
C78 C79 1.346(14)
C78 C83 1.359(11)
C79 C80 1.378(15)
C79 H79A 0.9500
C80 C81 1.272(17)
C80 H80A 0.9500
C81 C82 1.32(2)
C81 H81A 0.9500
C82 C83 1.416(16)
C82 H82A 0.9500
C83 H83A 0.9500
C84 C85 1.528(8)
C84 H84A 0.9900
C84 H84B 0.9900
C85 C86 1.541(9)
C85 H85A 1.0000
C86 C87 1.487(9)
C86 H86A 0.9900
C86 H86B 0.9900
C87 C92 1.366(10)
C87 C88 1.386(10)
C88 C89 1.411(11)
C88 H88A 0.9500
C89 C90 1.346(12)
C89 H89A 0.9500
C90 C91 1.355(12)
C90 H90A 0.9500
C91 C92 1.405(12)
C91 H91A 0.9500
C92 H92A 0.9500
Cl1 O23 1.400(6)
Cl1 O25B 1.401(7)
Cl1 O25 1.402(6)
Cl1 O23B 1.407(7)
Cl1 O26B 1.409(7)
Cl1 O26 1.412(6)
Cl1 O24B 1.418(7)
Cl1 O24 1.424(6)
Cl2 O29B 1.385(6)
Cl2 O30 1.397(6)
Cl2 O27 1.398(6)
Cl2 O27B 1.401(6)
Cl2 O28 1.408(6)
Cl2 O30B 1.412(5)
Cl2 O29 1.427(7)
Cl2 O28B 1.433(6)
Cl3 O32 1.381(5)
Cl3 O31B 1.393(7)
Cl3 O33B 1.402(7)
Cl3 O34 1.408(5)
Cl3 O34B 1.411(7)
Cl3 O33 1.412(5)
Cl3 O32B 1.430(7)
Cl3 O31 1.439(5)
Cl4 O35 1.402(6)
Cl4 O36 1.404(6)
Cl4 O38 1.409(6)
Cl4 O37 1.416(7)
Cl4B O38B 1.396(6)
Cl4B O36B 1.410(6)
Cl4B O37B 1.413(7)
Cl4B O35B 1.414(6)
